data_9017759
loop_
_publ_author_name
'Biagioni, C.'
'Dini, A.'
'Orlandi, P.'
'Moelo, Y.'
'Pasero, M.'
'Zaccarini, F.'

_publ_section_title
;
 Lead-antimony sulfosalts from Tuscany (Italy). XX. Members of the jordanite-geocronite
 series from the Pollone mine, Valdicastello Carducci: Occurrence and crystal structures
 Note: Sb-bearing jordanite
;
_journal_name_full Minerals
_journal_page_last doi:10.3390
_journal_volume 6
_journal_year 2016
_chemical_compound_source 'Pollone mine, Valdicastello Carducci, Pietrasanta, Tuscany, Italy'
_chemical_formula_sum 'As3.78 Pb14 S23 Sb2.22'
_chemical_name_mineral Jordanite
_space_group_IT_number 11
_space_group_name_Hall '-P 2yb'
_space_group_name_H-M_alt 'P 1 21/m 1'
_symmetry_space_group_name_H-M 'P 1 21/m 1'
_cell_angle_alpha 90
_cell_angle_beta 117.943
_cell_angle_gamma 90
_cell_length_a 8.9338
_cell_length_b 31.891
_cell_length_c 8.4720
_cell_formula_units_Z 2
_cell_volume 2132.331
_database_code_amcsd 0020593
_exptl_crystal_density_diffrn 6.529
_cod_data_source_file inputs/fixed/downloads/18/18723.cif
_cod_data_source_block 18723
_cod_original_formula_sum 'Pb14 Sb2.22 As3.78 S23'
_cod_database_code 9017759

loop_
_space_group_symop_operation_xyz
x,y,z
x,1/2-y,z
-x,1/2+y,-z
-x,-y,-z

loop_
_atom_site_aniso_label
_atom_site_aniso_U_11
_atom_site_aniso_U_22
_atom_site_aniso_U_33
_atom_site_aniso_U_12
_atom_site_aniso_U_13
_atom_site_aniso_U_23
Pb1 0.01994 0.01768 0.02124 0.00158 0.01016 0.00089
Pb2 0.01742 0.01620 0.01990 -0.00020 0.01029 -0.00120
Sb2 0.01742 0.01620 0.01990 -0.00020 0.01029 -0.00120
Pb3 0.01706 0.02084 0.02264 0.00203 0.00847 0.00075
Sb4 0.01530 0.01670 0.01760 0.00048 0.00907 -0.00030
As4 0.01530 0.01670 0.01760 0.00048 0.00907 -0.00030
Pb5 0.02334 0.03467 0.02428 0.00852 0.01255 0.00555
As6 0.01590 0.01340 0.02040 0.00260 0.00900 0.00070
Pb7 0.02086 0.01800 0.02147 0.00008 0.01233 -0.00022
Pb8 0.02072 0.01679 0.01946 -0.00109 0.01070 -0.00034
Pb9 0.02420 0.02263 0.02144 0.00000 0.01087 0.00000
Pb10 0.02434 0.02204 0.02593 0.00000 0.01548 0.00000
As11 0.01240 0.00850 0.02240 -0.00050 0.00770 -0.00040
Pb12 0.04190 0.02290 0.04710 0.00000 0.02200 0.00000
S1 0.01220 0.01810 0.02140 0.00080 0.00810 -0.00380
S2 0.01590 0.01420 0.02490 0.00070 0.01150 0.00080
S3 0.01540 0.01590 0.01910 0.00070 0.00950 0.00150
S4 0.01570 0.01760 0.01930 0.00160 0.01000 -0.00050
S5 0.01580 0.01560 0.01850 -0.00170 0.00970 -0.00110
S6 0.01410 0.01510 0.01680 -0.00160 0.00780 -0.00110
S7 0.01630 0.02930 0.02840 0.00140 0.01400 0.00150
S8 0.01610 0.02540 0.02180 0.00050 0.00700 -0.00070
S9 0.01220 0.01700 0.01820 0.00100 0.00770 0.00040
S10 0.02040 0.01230 0.01920 -0.00440 0.01150 -0.00200
S11 0.01020 0.01980 0.01570 0.00420 0.00650 0.00160
S12 0.01170 0.02870 0.03140 0.00000 0.01090 0.00000
S13 0.01210 0.03110 0.02450 0.00000 0.00450 0.00000

loop_
_atom_site_label
_atom_site_fract_x
_atom_site_fract_y
_atom_site_fract_z
_atom_site_occupancy
_atom_site_U_iso_or_equiv
Pb1 0.44561 0.05462 0.35038 1.00000 0.01942
Pb2 0.43700 0.05521 0.83810 0.50000 0.01722
Sb2 0.44250 0.04516 0.84880 0.50000 0.01722
Pb3 0.90402 0.04225 0.32112 1.00000 0.02051
Sb4 0.92012 0.04951 0.83273 0.61000 0.01598
As4 0.92012 0.04951 0.83273 0.39000 0.01598
Pb5 0.26298 0.14313 -0.00032 1.00000 0.02687
As6 0.27337 0.14343 0.50811 1.00000 0.01636
Pb7 0.78996 0.15103 0.01926 1.00000 0.01914
Pb8 0.79159 0.15065 0.51593 1.00000 0.01847
Pb9 0.12151 0.25000 0.17416 1.00000 0.02268
Pb10 0.12159 0.25000 0.69021 1.00000 0.02262
As11 0.61526 0.22585 0.17856 0.50000 0.01460
Pb12 0.55140 0.25000 0.64371 1.00000 0.03685
S1 0.30664 0.00315 0.01400 1.00000 0.01720
S2 0.30616 0.00468 0.54660 1.00000 0.01760
S3 0.05013 0.08685 0.11240 1.00000 0.01620
S4 0.05419 0.08617 0.68340 1.00000 0.01680
S5 0.65118 0.09760 0.20340 1.00000 0.01600
S6 0.66795 0.09141 0.70570 1.00000 0.01510
S7 0.40463 0.17750 0.37510 1.00000 0.02330
S8 0.40124 0.17828 0.76930 1.00000 0.02190
S9 0.02861 0.18000 0.38482 1.00000 0.01550
S10 0.99244 0.19304 0.86940 1.00000 0.01640
S11 0.37610 0.26193 0.05890 0.50000 0.01500
S12 0.75000 0.25000 0.03440 1.00000 0.02360
S13 0.74970 0.25000 0.45470 1.00000 0.02420

loop_
_cod_related_entry_id
_cod_related_entry_database
_cod_related_entry_code
1 AMCSD 0020593
